data_4339112
loop_
_publ_author_name
'Hull, Michael W.'
'Sevov, Slavi C.'

_publ_section_title
;
 Organo-Zintl clusters soluble in conventional organic solvents: setting
 the stage for organo-Zintl cluster chemistry.
;
_journal_issue 26
_journal_name_full 'Inorganic chemistry'
_journal_page_first 10953
_journal_page_last 10955
_journal_paper_doi 10.1021/ic702151q
_journal_volume 46
_journal_year 2007
_chemical_formula_moiety
;
'2(C4 H12 N1) (C4 H6 Ge9) 0.5(C2 H8 N2)'
;
_chemical_formula_sum 'C13 H34 Ge9 N3'
_chemical_formula_weight 885.92
_chemical_name_systematic
; 
 (Me4N)2[CH2=CH-Ge9-CHCH2] 0.5en 
;
_space_group_IT_number 15
_symmetry_cell_setting monoclinic
_symmetry_space_group_name_Hall '-C 2yc'
_symmetry_space_group_name_H-M 'C 1 2/c 1'
_atom_sites_solution_hydrogens geom
_atom_sites_solution_primary direct
_atom_sites_solution_secondary difmap
_audit_creation_method SHELXL-97
_cell_angle_alpha 90.00
_cell_angle_beta 118.552(3)
_cell_angle_gamma 90.00
_cell_formula_units_Z 8
_cell_length_a 30.2772(15)
_cell_length_b 13.3218(7)
_cell_length_c 15.4229(8)
_cell_measurement_temperature 100(2)
_cell_volume 5464.2(5)
_computing_cell_refinement 'APEX2/SAINT (Bruker, 2004)'
_computing_data_collection 'APEX2 (Bruker, 2004)'
_computing_data_reduction 'SAINT/XPREP (Bruker, 2004; Sheldrick, 2003)'
_computing_molecular_graphics 'XP (Sheldrick, 1998)'
_computing_publication_material 'XCIF (Sheldrick, 2001)'
_computing_structure_refinement 'SHELXL-97 (Sheldrick, 1997)'
_computing_structure_solution 'SHELXS-97 (Sheldrick, 1990)'
_diffrn_ambient_temperature 100(2)
_diffrn_measured_fraction_theta_full 1.000
_diffrn_measured_fraction_theta_max 1.000
_diffrn_measurement_device_type 'CCD Area Detector'
_diffrn_measurement_method 'Phi and Omega Scans'
_diffrn_radiation_monochromator graphite
_diffrn_radiation_source 'fine-focus sealed tube'
_diffrn_radiation_type MoK\a
_diffrn_radiation_wavelength 0.71073
_diffrn_reflns_av_R_equivalents 0.0000
_diffrn_reflns_av_sigmaI/netI 0.0306
_diffrn_reflns_limit_h_max 31
_diffrn_reflns_limit_h_min -36
_diffrn_reflns_limit_k_max 15
_diffrn_reflns_limit_k_min 0
_diffrn_reflns_limit_l_max 18
_diffrn_reflns_limit_l_min 0
_diffrn_reflns_number 4807
_diffrn_reflns_theta_full 25.00
_diffrn_reflns_theta_max 25.00
_diffrn_reflns_theta_min 1.53
_exptl_absorpt_coefficient_mu 9.758
_exptl_absorpt_correction_T_max 0.4705
_exptl_absorpt_correction_T_min 0.3204
_exptl_absorpt_correction_type multi-scan
_exptl_absorpt_process_details SADABS
_exptl_crystal_colour orange
_exptl_crystal_density_diffrn 2.153
_exptl_crystal_density_method 'not measured'
_exptl_crystal_description parallelepiped
_exptl_crystal_F_000 3368
_exptl_crystal_size_max 0.15
_exptl_crystal_size_mid 0.11
_exptl_crystal_size_min 0.09
_refine_diff_density_max 0.749
_refine_diff_density_min -0.702
_refine_diff_density_rms 0.161
_refine_ls_extinction_method none
_refine_ls_goodness_of_fit_ref 1.158
_refine_ls_hydrogen_treatment constr
_refine_ls_matrix_type full
_refine_ls_number_parameters 231
_refine_ls_number_reflns 4807
_refine_ls_number_restraints 0
_refine_ls_restrained_S_all 1.158
_refine_ls_R_factor_all 0.0462
_refine_ls_R_factor_gt 0.0296
_refine_ls_shift/su_max 0.001
_refine_ls_shift/su_mean 0.000
_refine_ls_structure_factor_coef Fsqd
_refine_ls_weighting_details 'calc w=1/[\s^2^(Fo^2^)+(0.0371P)^2^+4.3983P] where P=(Fo^2^+2Fc^2^)/3'
_refine_ls_weighting_scheme calc
_refine_ls_wR_factor_gt 0.0729
_refine_ls_wR_factor_ref 0.0764
_reflns_number_gt 3823
_reflns_number_total 4807
_reflns_threshold_expression >2sigma(I)
_cod_data_source_file ic702151q-file004.cif
_cod_data_source_block Ge9-(CH=CH2)2_tetramethyl
_cod_depositor_comments
;
The following automatic conversions were performed:

'_symmetry_cell_setting' value 'Monoclinic' changed to 'monoclinic'
according to
/usr/data/users/saulius/automatic-downloads/retrospective/ACS/lib/dictionaries/cif_core.dic
dictionary named 'cif_core.dic' version 2.4.2 from 2011-04-26.

Automatic conversion script
Id: cif_fix_values 2281 2013-09-26 08:29:07Z andrius 
;
_cod_original_sg_symbol_H-M C2/c
_cod_database_code 4339112

loop_
_symmetry_equiv_pos_as_xyz
'x, y, z'
'-x, y, -z+1/2'
'x+1/2, y+1/2, z'
'-x+1/2, y+1/2, -z+1/2'
'-x, -y, -z'
'x, -y, z-1/2'
'-x+1/2, -y+1/2, -z'
'x+1/2, -y+1/2, z-1/2'

loop_
_atom_site_label
_atom_site_type_symbol
_atom_site_fract_x
_atom_site_fract_y
_atom_site_fract_z
_atom_site_U_iso_or_equiv
_atom_site_adp_type
_atom_site_occupancy
_atom_site_symmetry_multiplicity
_atom_site_calc_flag
_atom_site_refinement_flags
Ge1 Ge 0.07006(2) 0.23755(4) 0.41261(4) 0.01554(13) Uani 1 1 d .
Ge2 Ge 0.16609(2) 0.35910(4) 0.70226(4) 0.01843(14) Uani 1 1 d .
Ge3 Ge 0.08668(2) 0.25807(4) 0.68081(4) 0.01667(14) Uani 1 1 d .
Ge10 Ge 0.07885(2) 0.09889(4) 0.54620(4) 0.01613(14) Uani 1 1 d .
Ge5 Ge 0.15254(2) 0.32946(4) 0.52824(4) 0.01750(14) Uani 1 1 d .
Ge6 Ge 0.07703(2) 0.39500(4) 0.54768(4) 0.01662(14) Uani 1 1 d .
Ge7 Ge 0.16257(2) 0.16900(4) 0.68381(4) 0.01673(14) Uani 1 1 d .
Ge8 Ge 0.15700(2) 0.13973(4) 0.51686(4) 0.01934(14) Uani 1 1 d .
Ge9 Ge 0.01620(2) 0.24518(4) 0.49976(4) 0.01764(14) Uani 1 1 d .
C1 C 0.1886(2) 0.0711(4) 0.7932(4) 0.0292(14) Uani 1 1 d .
H1 H 0.1732 0.0676 0.8343 0.035 Uiso 1 1 calc R
C2 C 0.2255(2) 0.0118(4) 0.8114(5) 0.0398(16) Uani 1 1 d .
H2A H 0.2415 0.0139 0.7713 0.048 Uiso 1 1 calc R
H2B H 0.2368 -0.0342 0.8649 0.048 Uiso 1 1 calc R
C3 C 0.16541(19) 0.4267(4) 0.4464(3) 0.0196(12) Uani 1 1 d .
H3 H 0.1428 0.4814 0.4189 0.024 Uiso 1 1 calc R
C4 C 0.2029(2) 0.4208(4) 0.4277(4) 0.0263(13) Uani 1 1 d .
H4A H 0.2262 0.3670 0.4541 0.032 Uiso 1 1 calc R
H4B H 0.2070 0.4702 0.3876 0.032 Uiso 1 1 calc R
N1 N 0.19156(17) 0.6850(3) 0.4888(3) 0.0290(11) Uani 1 1 d .
H1A H 0.1903 0.6347 0.4507 0.035 Uiso 1 1 calc R
H1B H 0.1687 0.6903 0.5083 0.035 Uiso 1 1 calc R
N2 N 1.0000 0.0462(4) 0.7500 0.0136(13) Uani 1 2 d S
N3 N 1.0000 0.4722(4) 0.7500 0.0157(13) Uani 1 2 d S
N4 N 0.14710(15) 0.2491(3) 0.1762(3) 0.0144(9) Uani 1 1 d .
C10 C 0.2316(2) 0.7595(4) 0.5197(4) 0.0212(12) Uani 1 1 d .
H10A H 0.2505 0.7608 0.5927 0.025 Uiso 1 1 calc R
H10B H 0.2163 0.8266 0.4972 0.025 Uiso 1 1 calc R
C11 C 0.9688(2) -0.0186(4) 0.7786(4) 0.0231(12) Uani 1 1 d .
H11A H 0.9463 -0.0601 0.7223 0.035 Uiso 1 1 calc R
H11B H 0.9488 0.0238 0.7987 0.035 Uiso 1 1 calc R
H11C H 0.9909 -0.0620 0.8338 0.035 Uiso 1 1 calc R
C12 C 0.9661(2) 0.1100(4) 0.6648(4) 0.0238(13) Uani 1 1 d .
H12A H 0.9863 0.1513 0.6442 0.036 Uiso 1 1 calc R
H12B H 0.9462 0.1536 0.6842 0.036 Uiso 1 1 calc R
H12C H 0.9435 0.0671 0.6097 0.036 Uiso 1 1 calc R
C13 C 0.96745(19) 0.5368(4) 0.7748(4) 0.0211(12) Uani 1 1 d .
H13A H 0.9886 0.5787 0.8320 0.032 Uiso 1 1 calc R
H13B H 0.9457 0.4944 0.7902 0.032 Uiso 1 1 calc R
H13C H 0.9467 0.5799 0.7183 0.032 Uiso 1 1 calc R
C14 C 0.96773(19) 0.4072(4) 0.6632(4) 0.0215(12) Uani 1 1 d .
H14A H 0.9472 0.4497 0.6060 0.032 Uiso 1 1 calc R
H14B H 0.9457 0.3659 0.6789 0.032 Uiso 1 1 calc R
H14C H 0.9892 0.3636 0.6479 0.032 Uiso 1 1 calc R
C15 C 0.20272(18) 0.2568(4) 0.2316(4) 0.0214(12) Uani 1 1 d .
H15A H 0.2171 0.1909 0.2587 0.032 Uiso 1 1 calc R
H15B H 0.2125 0.3051 0.2857 0.032 Uiso 1 1 calc R
H15C H 0.2153 0.2795 0.1871 0.032 Uiso 1 1 calc R
C16 C 0.12760(19) 0.2151(3) 0.2439(3) 0.0265(13) Uani 1 1 d .
H16A H 0.0909 0.2086 0.2067 0.040 Uiso 1 1 calc R
H16B H 0.1366 0.2645 0.2969 0.040 Uiso 1 1 calc R
H16C H 0.1425 0.1500 0.2726 0.040 Uiso 1 1 calc R
C17 C 0.13167(18) 0.1761(3) 0.0941(3) 0.0249(13) Uani 1 1 d R
H17A H 0.1452 0.1972 0.0506 0.037 Uiso 1 1 d R
H17B H 0.0949 0.1736 0.0564 0.037 Uiso 1 1 d R
H17C H 0.1447 0.1095 0.1210 0.037 Uiso 1 1 d R
C18 C 0.12595(19) 0.3504(3) 0.1361(4) 0.0219(12) Uani 1 1 d .
H18A H 0.1392 0.3736 0.0928 0.033 Uiso 1 1 calc R
H18B H 0.1355 0.3978 0.1908 0.033 Uiso 1 1 calc R
H18C H 0.0892 0.3461 0.0985 0.033 Uiso 1 1 calc R

loop_
_atom_site_aniso_label
_atom_site_aniso_U_11
_atom_site_aniso_U_22
_atom_site_aniso_U_33
_atom_site_aniso_U_23
_atom_site_aniso_U_13
_atom_site_aniso_U_12
Ge1 0.0177(3) 0.0163(3) 0.0118(3) -0.0003(2) 0.0064(2) -0.0015(2)
Ge2 0.0199(3) 0.0163(3) 0.0141(3) -0.0019(2) 0.0041(3) -0.0023(2)
Ge3 0.0190(3) 0.0187(3) 0.0142(3) 0.0008(2) 0.0094(3) 0.0018(2)
Ge10 0.0191(3) 0.0135(3) 0.0146(3) 0.0003(2) 0.0070(3) -0.0018(2)
Ge5 0.0182(3) 0.0182(3) 0.0169(3) -0.0005(2) 0.0090(3) -0.0035(2)
Ge6 0.0197(3) 0.0136(3) 0.0153(3) 0.0013(2) 0.0073(3) 0.0023(2)
Ge7 0.0164(3) 0.0161(3) 0.0144(3) 0.0014(2) 0.0046(3) 0.0029(2)
Ge8 0.0201(3) 0.0202(3) 0.0201(3) -0.0010(2) 0.0116(3) 0.0031(2)
Ge9 0.0121(3) 0.0225(3) 0.0169(3) 0.0014(2) 0.0058(2) 0.0002(2)
C1 0.037(4) 0.022(3) 0.018(3) -0.004(2) 0.005(3) -0.006(3)
C2 0.039(4) 0.022(3) 0.037(4) -0.001(3) 0.002(3) 0.002(3)
C3 0.019(3) 0.021(3) 0.013(3) -0.003(2) 0.003(2) -0.008(2)
C4 0.031(4) 0.027(3) 0.028(3) -0.004(3) 0.019(3) -0.008(3)
N1 0.033(3) 0.033(3) 0.032(3) -0.015(2) 0.025(3) -0.014(2)
N2 0.019(3) 0.010(3) 0.010(3) 0.000 0.006(3) 0.000
N3 0.020(3) 0.010(3) 0.017(3) 0.000 0.009(3) 0.000
N4 0.012(2) 0.015(2) 0.015(2) 0.0013(17) 0.0055(19) 0.0001(17)
C10 0.029(3) 0.022(3) 0.016(3) -0.001(2) 0.014(3) 0.001(2)
C11 0.027(3) 0.024(3) 0.023(3) -0.005(2) 0.015(3) -0.007(3)
C12 0.033(3) 0.017(3) 0.020(3) 0.008(2) 0.011(3) 0.008(3)
C13 0.020(3) 0.021(3) 0.022(3) -0.001(2) 0.010(3) 0.006(2)
C14 0.026(3) 0.019(3) 0.017(3) -0.002(2) 0.009(3) -0.005(2)
C15 0.009(3) 0.026(3) 0.023(3) 0.000(2) 0.003(2) -0.003(2)
C16 0.027(3) 0.033(3) 0.023(3) 0.000(3) 0.016(3) -0.005(3)
C17 0.027(3) 0.021(3) 0.028(3) -0.011(2) 0.014(3) -0.005(3)
C18 0.019(3) 0.017(3) 0.030(3) 0.000(2) 0.012(3) 0.000(2)

loop_
_atom_type_symbol
_atom_type_description
_atom_type_scat_dispersion_real
_atom_type_scat_dispersion_imag
_atom_type_scat_source
C C 0.0033 0.0016 'International Tables Vol C Tables 4.2.6.8 and 6.1.1.4'
H H 0.0000 0.0000 'International Tables Vol C Tables 4.2.6.8 and 6.1.1.4'
N N 0.0061 0.0033 'International Tables Vol C Tables 4.2.6.8 and 6.1.1.4'
Ge Ge 0.1547 1.8001 'International Tables Vol C Tables 4.2.6.8 and 6.1.1.4'

loop_
_geom_angle_atom_site_label_1
_geom_angle_atom_site_label_2
_geom_angle_atom_site_label_3
_geom_angle
_geom_angle_site_symmetry_1
_geom_angle_site_symmetry_3
Ge9 Ge1 Ge5 105.48(2) . .
Ge9 Ge1 Ge8 113.18(2) . .
Ge5 Ge1 Ge8 57.79(2) . .
Ge9 Ge1 Ge10 58.616(19) . .
Ge5 Ge1 Ge10 95.04(2) . .
Ge8 Ge1 Ge10 59.714(19) . .
Ge9 Ge1 Ge6 55.892(18) . .
Ge5 Ge1 Ge6 56.269(19) . .
Ge8 Ge1 Ge6 102.01(2) . .
Ge10 Ge1 Ge6 89.99(2) . .
Ge5 Ge2 Ge7 75.56(2) . .
Ge5 Ge2 Ge3 96.36(2) . .
Ge7 Ge2 Ge3 59.378(19) . .
Ge5 Ge2 Ge6 59.86(2) . .
Ge7 Ge2 Ge6 96.24(2) . .
Ge3 Ge2 Ge6 60.31(2) . .
Ge7 Ge3 Ge9 104.98(2) . .
Ge7 Ge3 Ge2 58.57(2) . .
Ge9 Ge3 Ge2 113.72(2) . .
Ge7 Ge3 Ge6 95.64(2) . .
Ge9 Ge3 Ge6 58.784(19) . .
Ge2 Ge3 Ge6 60.19(2) . .
Ge7 Ge3 Ge10 55.980(18) . .
Ge9 Ge3 Ge10 55.585(18) . .
Ge2 Ge3 Ge10 102.78(2) . .
Ge6 Ge3 Ge10 90.44(2) . .
Ge9 Ge10 Ge7 104.99(2) . .
Ge9 Ge10 Ge8 113.21(2) . .
Ge7 Ge10 Ge8 57.57(2) . .
Ge9 Ge10 Ge1 58.354(19) . .
Ge7 Ge10 Ge1 94.60(2) . .
Ge8 Ge10 Ge1 60.008(19) . .
Ge9 Ge10 Ge3 56.056(19) . .
Ge7 Ge10 Ge3 55.522(18) . .
Ge8 Ge10 Ge3 101.34(2) . .
Ge1 Ge10 Ge3 89.46(2) . .
C3 Ge5 Ge8 125.13(15) . .
C3 Ge5 Ge2 126.24(14) . .
Ge8 Ge5 Ge2 103.89(2) . .
C3 Ge5 Ge1 106.93(14) . .
Ge8 Ge5 Ge1 63.01(2) . .
Ge2 Ge5 Ge1 114.68(2) . .
C3 Ge5 Ge6 107.89(16) . .
Ge8 Ge5 Ge6 114.92(2) . .
Ge2 Ge5 Ge6 62.15(2) . .
Ge1 Ge5 Ge6 67.95(2) . .
Ge9 Ge6 Ge5 104.78(2) . .
Ge9 Ge6 Ge2 113.51(2) . .
Ge5 Ge6 Ge2 57.99(2) . .
Ge9 Ge6 Ge3 59.23(2) . .
Ge5 Ge6 Ge3 94.63(2) . .
Ge2 Ge6 Ge3 59.50(2) . .
Ge9 Ge6 Ge1 55.585(18) . .
Ge5 Ge6 Ge1 55.785(18) . .
Ge2 Ge6 Ge1 102.09(2) . .
Ge3 Ge6 Ge1 90.11(2) . .
C1 Ge7 Ge8 124.98(16) . .
C1 Ge7 Ge2 125.70(15) . .
Ge8 Ge7 Ge2 104.25(2) . .
C1 Ge7 Ge3 108.02(18) . .
Ge8 Ge7 Ge3 115.43(3) . .
Ge2 Ge7 Ge3 62.05(2) . .
C1 Ge7 Ge10 107.33(16) . .
Ge8 Ge7 Ge10 62.97(2) . .
Ge2 Ge7 Ge10 115.11(3) . .
Ge3 Ge7 Ge10 68.50(2) . .
Ge7 Ge8 Ge5 75.89(2) . .
Ge7 Ge8 Ge10 59.46(2) . .
Ge5 Ge8 Ge10 96.34(2) . .
Ge7 Ge8 Ge1 96.00(2) . .
Ge5 Ge8 Ge1 59.20(2) . .
Ge10 Ge8 Ge1 60.278(19) . .
Ge1 Ge9 Ge10 63.03(2) . .
Ge1 Ge9 Ge6 68.52(2) . .
Ge10 Ge9 Ge6 100.16(2) . .
Ge1 Ge9 Ge3 99.51(2) . .
Ge10 Ge9 Ge3 68.36(2) . .
Ge6 Ge9 Ge3 61.98(2) . .
C2 C1 Ge7 122.9(5) . .
C4 C3 Ge5 124.2(4) . .
C12 N2 C12 110.3(5) 2_756 .
C12 N2 C11 109.0(3) 2_756 2_756
C12 N2 C11 109.6(3) . 2_756
C12 N2 C11 109.6(3) 2_756 .
C12 N2 C11 109.0(3) . .
C11 N2 C11 109.4(5) 2_756 .
C13 N3 C13 109.3(5) 2_756 .
C13 N3 C14 109.5(3) 2_756 2_756
C13 N3 C14 109.5(3) . 2_756
C13 N3 C14 109.5(3) 2_756 .
C13 N3 C14 109.5(3) . .
C14 N3 C14 109.5(5) 2_756 .
C15 N4 C17 110.1(4) . .
C15 N4 C18 108.7(4) . .
C17 N4 C18 109.9(4) . .
C15 N4 C16 109.7(4) . .
C17 N4 C16 109.2(3) . .
C18 N4 C16 109.2(4) . .
N1 C10 C10 114.1(5) . 7_566

loop_
_geom_bond_atom_site_label_1
_geom_bond_atom_site_label_2
_geom_bond_distance
_geom_bond_site_symmetry_2
Ge1 Ge9 2.5638(7) .
Ge1 Ge5 2.5803(7) .
Ge1 Ge8 2.6768(8) .
Ge1 Ge10 2.6841(7) .
Ge1 Ge6 2.8920(7) .
Ge2 Ge5 2.5445(7) .
Ge2 Ge7 2.5450(7) .
Ge2 Ge3 2.6347(8) .
Ge2 Ge6 2.6531(8) .
Ge3 Ge7 2.5666(7) .
Ge3 Ge9 2.5854(8) .
Ge3 Ge6 2.6562(7) .
Ge3 Ge10 2.8968(7) .
Ge10 Ge9 2.5710(7) .
Ge10 Ge7 2.5806(8) .
Ge10 Ge8 2.6689(7) .
Ge5 C3 1.974(5) .
Ge5 Ge8 2.5416(7) .
Ge5 Ge6 2.5950(7) .
Ge6 Ge9 2.5732(7) .
Ge7 C1 1.975(5) .
Ge7 Ge8 2.5288(7) .
C1 C2 1.285(8) .
C3 C4 1.300(7) .
N1 C10 1.460(6) .
N2 C12 1.488(5) 2_756
N2 C12 1.488(5) .
N2 C11 1.493(5) 2_756
N2 C11 1.493(5) .
N3 C13 1.489(5) 2_756
N3 C13 1.490(5) .
N3 C14 1.498(5) 2_756
N3 C14 1.498(5) .
N4 C15 1.483(6) .
N4 C17 1.484(5) .
N4 C18 1.494(6) .
N4 C16 1.494(5) .
C10 C10 1.522(10) 7_566
